data_4068260
loop_
_publ_author_name
'Hu, Jian'
'Yip, John H. K.'
'Ma, Dik-Lung'
'Wong, Kwok-Yin'
'Chung, Wai-Hong'

_publ_section_title
;
 Switching on the Phosphorescence of Pyrene by Cycloplatination
;
_journal_issue 1
_journal_name_full Organometallics
_journal_page_first 51
_journal_paper_doi 10.1021/om800410m
_journal_volume 28
_journal_year 2009
_chemical_formula_sum 'C96 H78 Cl2 F6 N2 O6 P6 Pt2 S2'
_chemical_formula_weight 2180.62
_chemical_name_systematic
; 
 ? 
;
_space_group_IT_number 2
_symmetry_cell_setting triclinic
_symmetry_space_group_name_Hall '-P 1'
_symmetry_space_group_name_H-M 'P -1'
_atom_sites_solution_hydrogens geom
_atom_sites_solution_primary direct
_atom_sites_solution_secondary difmap
_audit_creation_method SHELXL-97
_cell_angle_alpha 69.5660(10)
_cell_angle_beta 86.911(2)
_cell_angle_gamma 81.6160(10)
_cell_formula_units_Z 1
_cell_length_a 10.9217(5)
_cell_length_b 13.3248(7)
_cell_length_c 16.9365(9)
_cell_measurement_reflns_used 1861
_cell_measurement_temperature 293(2)
_cell_measurement_theta_max 19.99
_cell_measurement_theta_min 2.28
_cell_volume 2285.0(2)
_computing_cell_refinement 'Bruker SMART'
_computing_data_collection 'Bruker SMART'
_computing_data_reduction 'Bruker SAINT'
_computing_molecular_graphics 'Bruker SHELXTL'
_computing_publication_material 'Bruker SHELXTL'
_computing_structure_refinement 'SHELXL-97 (Sheldrick, 1997)'
_computing_structure_solution 'SHELXS-97 (Sheldrick, 1990)'
_diffrn_ambient_temperature 293(2)
_diffrn_measured_fraction_theta_full 0.994
_diffrn_measured_fraction_theta_max 0.994
_diffrn_measurement_device_type 'CCD area detector'
_diffrn_measurement_method 'phi and omega scans'
_diffrn_radiation_monochromator graphite
_diffrn_radiation_source 'fine-focus sealed tube'
_diffrn_radiation_type MoK\a
_diffrn_radiation_wavelength 0.71073
_diffrn_reflns_av_R_equivalents 0.0504
_diffrn_reflns_av_sigmaI/netI 0.1115
_diffrn_reflns_limit_h_max 13
_diffrn_reflns_limit_h_min -14
_diffrn_reflns_limit_k_max 17
_diffrn_reflns_limit_k_min -17
_diffrn_reflns_limit_l_max 17
_diffrn_reflns_limit_l_min -21
_diffrn_reflns_number 16330
_diffrn_reflns_theta_full 27.47
_diffrn_reflns_theta_max 27.47
_diffrn_reflns_theta_min 1.65
_exptl_absorpt_coefficient_mu 3.334
_exptl_absorpt_correction_T_max 0.7316
_exptl_absorpt_correction_T_min 0.6525
_exptl_absorpt_correction_type 'Sadabs, (Sheldrick 2001)'
_exptl_crystal_colour COLOURLESS
_exptl_crystal_density_diffrn 1.585
_exptl_crystal_density_meas 0
_exptl_crystal_density_method 'not measured'
_exptl_crystal_description BLOCK
_exptl_crystal_F_000 1082
_exptl_crystal_size_max 0.14
_exptl_crystal_size_mid 0.10
_exptl_crystal_size_min 0.10
_refine_diff_density_max 2.157
_refine_diff_density_min -1.175
_refine_diff_density_rms 0.192
_refine_ls_extinction_method none
_refine_ls_goodness_of_fit_ref 1.026
_refine_ls_hydrogen_treatment mixed
_refine_ls_matrix_type full
_refine_ls_number_parameters 545
_refine_ls_number_reflns 10410
_refine_ls_number_restraints 26
_refine_ls_restrained_S_all 1.031
_refine_ls_R_factor_all 0.0950
_refine_ls_R_factor_gt 0.0653
_refine_ls_shift/su_max 0.001
_refine_ls_shift/su_mean 0.000
_refine_ls_structure_factor_coef Fsqd
_refine_ls_weighting_details 'calc w=1/[\s^2^(Fo^2^)+(0.0723P)^2^+0.0000P] where P=(Fo^2^+2Fc^2^)/3'
_refine_ls_weighting_scheme calc
_refine_ls_wR_factor_gt 0.1431
_refine_ls_wR_factor_ref 0.1618
_reflns_number_gt 7660
_reflns_number_total 10410
_reflns_threshold_expression >2sigma(I)
_cod_data_source_file om800410m_si_005.cif
_cod_data_source_block 8101
_cod_depositor_comments
;
The following automatic conversions were performed:

'_symmetry_cell_setting' value 'Triclinic' changed to 'triclinic'
according to /home/saulius/struct/CIF-dictionaries/cif_core.dic
dictionary named 'cif_core.dic' version 2.4.2 from 2011-04-26.

Automatic conversion script
Id: cif_fix_values 1715 2011-07-08 13:25:40Z adriana 
;
_cod_original_sg_symbol_H-M P-1
_cod_database_code 4068260

loop_
_symmetry_equiv_pos_as_xyz
'x, y, z'
'-x, -y, -z'

loop_
_atom_site_label
_atom_site_type_symbol
_atom_site_fract_x
_atom_site_fract_y
_atom_site_fract_z
_atom_site_U_iso_or_equiv
_atom_site_adp_type
_atom_site_occupancy
_atom_site_symmetry_multiplicity
_atom_site_calc_flag
_atom_site_refinement_flags
Pt1 Pt 0.92942(3) 0.34673(2) 0.72848(2) 0.02734(11) Uani 1 1 d .
Cl1 Cl 1.1139(2) 0.32827(19) 0.79956(16) 0.0460(6) Uani 1 1 d .
P1 P 1.00043(19) 0.18103(16) 0.70819(13) 0.0263(4) Uani 1 1 d .
P2 P 0.74184(19) 0.39698(17) 0.66847(14) 0.0295(5) Uani 1 1 d .
P3 P 0.84748(19) 0.50516(17) 0.74852(15) 0.0312(5) Uani 1 1 d .
C1 C 1.0601(7) 0.0876(6) 0.8096(5) 0.0277(17) Uani 1 1 d .
C2 C 1.1804(8) 0.0388(6) 0.8165(5) 0.0324(19) Uani 1 1 d .
H2 H 1.2283 0.0463 0.7682 0.039 Uiso 1 1 calc R
C3 C 1.2323(7) -0.0224(7) 0.8958(5) 0.036(2) Uani 1 1 d .
H3 H 1.3157 -0.0506 0.8993 0.043 Uiso 1 1 calc R
C4 C 1.1621(8) -0.0417(7) 0.9689(5) 0.034(2) Uani 1 1 d .
C5 C 1.0366(7) 0.0082(6) 0.9621(5) 0.0250(17) Uani 1 1 d .
C6 C 0.9832(7) 0.0720(6) 0.8814(5) 0.0264(17) Uani 1 1 d .
C7 C 0.8567(7) 0.1193(6) 0.8810(5) 0.0271(17) Uani 1 1 d .
H7 H 0.8212 0.1633 0.8296 0.032 Uiso 1 1 calc R
C8 C 0.7873(7) 0.1039(6) 0.9498(5) 0.0302(19) Uani 1 1 d .
H8 H 0.7045 0.1339 0.9450 0.036 Uiso 1 1 calc R
C9 C 0.7202(7) 0.5337(6) 0.6732(6) 0.0309(19) Uani 1 1 d .
H9A H 0.6401 0.5523 0.6958 0.037 Uiso 1 1 calc R
H9B H 0.7345 0.5885 0.6194 0.037 Uiso 1 1 calc R
C1U C 0.7320(8) 0.4112(7) 0.5601(6) 0.035(2) Uani 1 1 d .
C2U C 0.8342(9) 0.4345(7) 0.5086(6) 0.041(2) Uani 1 1 d .
H2U H 0.9075 0.4407 0.5310 0.049 Uiso 1 1 calc R
C3U C 0.8283(10) 0.4486(8) 0.4253(7) 0.052(3) Uani 1 1 d .
H3U H 0.8970 0.4659 0.3908 0.062 Uiso 1 1 calc R
C4U C 0.7169(11) 0.4369(8) 0.3905(7) 0.059(3) Uani 1 1 d .
H4U H 0.7128 0.4471 0.3335 0.071 Uiso 1 1 calc R
C5U C 0.6155(11) 0.4104(9) 0.4418(8) 0.062(3) Uani 1 1 d .
H5U H 0.5434 0.4008 0.4202 0.074 Uiso 1 1 calc R
C6U C 0.6229(8) 0.3982(8) 0.5261(6) 0.043(2) Uani 1 1 d .
H6U H 0.5545 0.3811 0.5609 0.052 Uiso 1 1 calc R
C1V C 0.6148(7) 0.3278(7) 0.7268(5) 0.0326(19) Uani 1 1 d .
C2V C 0.5374(9) 0.3703(8) 0.7767(7) 0.055(3) Uani 1 1 d .
H2V H 0.5467 0.4371 0.7798 0.066 Uiso 1 1 calc R
C3V C 0.4470(10) 0.3146(10) 0.8217(9) 0.074(4) Uani 1 1 d .
H3V H 0.3962 0.3427 0.8569 0.089 Uiso 1 1 calc R
C4V C 0.4297(10) 0.2191(9) 0.8161(8) 0.067(4) Uani 1 1 d .
H4V H 0.3655 0.1834 0.8460 0.081 Uiso 1 1 calc R
C5V C 0.5065(9) 0.1737(7) 0.7664(7) 0.051(3) Uani 1 1 d .
H5V H 0.4960 0.1073 0.7631 0.061 Uiso 1 1 calc R
C6V C 0.5990(7) 0.2300(7) 0.7219(6) 0.039(2) Uani 1 1 d .
H6V H 0.6518 0.2011 0.6880 0.047 Uiso 1 1 calc R
C1W C 0.8947(8) 0.1127(6) 0.6730(5) 0.0335(19) Uani 1 1 d .
C2W C 0.8555(8) 0.1556(7) 0.5912(6) 0.038(2) Uani 1 1 d .
H2W H 0.8868 0.2162 0.5544 0.045 Uiso 1 1 calc R
C3W C 0.7675(9) 0.1083(8) 0.5621(6) 0.046(2) Uani 1 1 d .
H3W H 0.7422 0.1376 0.5061 0.055 Uiso 1 1 calc R
C4W C 0.7184(9) 0.0178(8) 0.6170(7) 0.050(3) Uani 1 1 d .
H4W H 0.6581 -0.0124 0.5995 0.060 Uiso 1 1 calc R
C5W C 0.7635(9) -0.0247(8) 0.6985(7) 0.047(2) Uani 1 1 d .
H5W H 0.7339 -0.0861 0.7355 0.056 Uiso 1 1 calc R
C6W C 0.8495(8) 0.0193(7) 0.7274(6) 0.038(2) Uani 1 1 d .
H6W H 0.8778 -0.0125 0.7826 0.045 Uiso 1 1 calc R
C1X C 0.9357(8) 0.6175(7) 0.7195(6) 0.036(2) Uani 1 1 d .
C2X C 1.0404(9) 0.6046(8) 0.7677(7) 0.051(3) Uani 1 1 d .
H2X H 1.0600 0.5421 0.8141 0.061 Uiso 1 1 calc R
C3X C 1.1148(10) 0.6866(10) 0.7453(8) 0.065(3) Uani 1 1 d .
H3X H 1.1840 0.6803 0.7773 0.078 Uiso 1 1 calc R
C4X C 1.0845(10) 0.7785(9) 0.6742(9) 0.067(4) Uani 1 1 d .
H4X H 1.1377 0.8308 0.6572 0.081 Uiso 1 1 calc R
C5X C 0.9792(9) 0.7940(8) 0.6289(8) 0.058(3) Uani 1 1 d .
H5X H 0.9573 0.8582 0.5845 0.069 Uiso 1 1 calc R
C6X C 0.9055(8) 0.7113(7) 0.6509(7) 0.044(2) Uani 1 1 d .
H6X H 0.8354 0.7190 0.6193 0.053 Uiso 1 1 calc R
C1Y C 0.7842(7) 0.4860(7) 0.8527(6) 0.0341(19) Uani 1 1 d .
C2Y C 0.7116(10) 0.5700(8) 0.8699(7) 0.052(3) Uani 1 1 d .
H2Y H 0.6962 0.6375 0.8280 0.062 Uiso 1 1 calc R
C3Y C 0.6625(11) 0.5535(11) 0.9486(8) 0.075(4) Uani 1 1 d .
H3Y H 0.6160 0.6112 0.9599 0.091 Uiso 1 1 calc R
C4Y C 0.6794(12) 0.4567(10) 1.0100(8) 0.079(4) Uani 1 1 d .
H4Y H 0.6445 0.4475 1.0629 0.094 Uiso 1 1 calc R
C5Y C 0.7484(14) 0.3715(10) 0.9941(8) 0.089(5) Uani 1 1 d .
H5Y H 0.7598 0.3036 1.0359 0.107 Uiso 1 1 calc R
C6Y C 0.8020(12) 0.3881(9) 0.9139(7) 0.067(4) Uani 1 1 d .
H6Y H 0.8503 0.3308 0.9030 0.080 Uiso 1 1 calc R
C1Z C 1.1319(7) 0.1865(6) 0.6359(5) 0.0293(18) Uani 1 1 d .
C2Z C 1.1973(8) 0.2733(7) 0.6124(6) 0.038(2) Uani 1 1 d .
H2Z H 1.1722 0.3317 0.6303 0.046 Uiso 1 1 calc R
C3Z C 1.3002(9) 0.2724(8) 0.5623(6) 0.052(3) Uani 1 1 d .
H3Z H 1.3438 0.3314 0.5462 0.062 Uiso 1 1 calc R
C4Z C 1.3409(9) 0.1884(9) 0.5355(6) 0.050(3) Uani 1 1 d .
H4Z H 1.4120 0.1894 0.5026 0.060 Uiso 1 1 calc R
C5Z C 1.2765(10) 0.1031(9) 0.5574(7) 0.056(3) Uani 1 1 d .
H5Z H 1.3030 0.0452 0.5392 0.068 Uiso 1 1 calc R
C6Z C 1.1697(9) 0.1021(8) 0.6074(6) 0.047(2) Uani 1 1 d .
H6Z H 1.1245 0.0443 0.6214 0.056 Uiso 1 1 calc R
S1 S 0.4767(2) 0.76381(19) 0.68781(17) 0.0417(6) Uani 1 1 d .
O1 O 0.4501(7) 0.6553(5) 0.7300(5) 0.064(2) Uani 1 1 d .
O2 O 0.6072(6) 0.7721(6) 0.6798(5) 0.061(2) Uani 1 1 d .
O3 O 0.4047(8) 0.8271(6) 0.6162(5) 0.072(2) Uani 1 1 d .
C10 C 0.4255(9) 0.8290(8) 0.7640(7) 0.047(2) Uani 1 1 d .
F1 F 0.4806(8) 0.7806(7) 0.8365(5) 0.098(3) Uani 1 1 d .
F2 F 0.3052(6) 0.8307(6) 0.7785(5) 0.084(2) Uani 1 1 d .
F3 F 0.4457(6) 0.9298(5) 0.7387(5) 0.071(2) Uani 1 1 d .
N1S N 0.6932(14) 0.8449(12) 0.9535(10) 0.126(5) Uani 1 1 d DU
C2S C 0.9179(15) 0.7624(13) 0.9219(13) 0.137(5) Uani 1 1 d DU
H2S1 H 0.9339 0.6905 0.9621 0.206 Uiso 1 1 calc R
H2S2 H 0.9810 0.8035 0.9259 0.206 Uiso 1 1 calc R
H2S3 H 0.9182 0.7592 0.8661 0.206 Uiso 1 1 calc R
C1S C 0.7943(15) 0.8154(15) 0.9397(15) 0.137(5) Uani 1 1 d DU

loop_
_atom_site_aniso_label
_atom_site_aniso_U_11
_atom_site_aniso_U_22
_atom_site_aniso_U_33
_atom_site_aniso_U_23
_atom_site_aniso_U_13
_atom_site_aniso_U_12
Pt1 0.02451(17) 0.02548(17) 0.02941(18) -0.00756(13) 0.00030(12) -0.00012(12)
Cl1 0.0371(12) 0.0488(14) 0.0540(15) -0.0211(12) -0.0155(11) 0.0020(10)
P1 0.0264(10) 0.0251(10) 0.0250(11) -0.0063(9) 0.0015(8) -0.0024(8)
P2 0.0259(11) 0.0279(11) 0.0330(12) -0.0099(9) 0.0009(9) -0.0006(9)
P3 0.0263(11) 0.0301(11) 0.0385(13) -0.0132(10) 0.0005(9) -0.0048(9)
C1 0.030(4) 0.025(4) 0.022(4) -0.003(3) 0.002(3) 0.001(3)
C2 0.035(5) 0.028(4) 0.024(4) -0.001(3) 0.005(4) 0.005(4)
C3 0.024(4) 0.036(5) 0.033(5) -0.005(4) 0.013(4) 0.015(4)
C4 0.034(5) 0.031(4) 0.029(5) -0.007(4) 0.008(4) 0.006(4)
C5 0.023(4) 0.027(4) 0.022(4) -0.007(3) 0.004(3) 0.001(3)
C6 0.028(4) 0.019(4) 0.027(4) -0.004(3) 0.003(3) 0.000(3)
C7 0.026(4) 0.025(4) 0.020(4) 0.001(3) 0.000(3) 0.005(3)
C8 0.018(4) 0.027(4) 0.039(5) -0.006(4) -0.001(3) 0.005(3)
C9 0.025(4) 0.023(4) 0.039(5) -0.005(4) -0.003(4) 0.001(3)
C1U 0.037(5) 0.037(5) 0.032(5) -0.011(4) -0.001(4) -0.006(4)
C2U 0.048(6) 0.036(5) 0.036(5) -0.009(4) 0.008(4) -0.008(4)
C3U 0.061(7) 0.043(6) 0.045(6) -0.009(5) 0.019(5) -0.008(5)
C4U 0.087(9) 0.049(6) 0.039(6) -0.019(5) -0.010(6) 0.010(6)
C5U 0.057(7) 0.072(8) 0.059(8) -0.031(6) -0.012(6) 0.009(6)
C6U 0.029(5) 0.053(6) 0.047(6) -0.017(5) -0.005(4) -0.003(4)
C1V 0.027(4) 0.033(4) 0.032(5) -0.006(4) 0.002(4) 0.003(4)
C2V 0.050(6) 0.052(6) 0.074(8) -0.035(6) 0.024(6) -0.020(5)
C3V 0.047(7) 0.082(9) 0.101(11) -0.041(8) 0.033(7) -0.024(6)
C4V 0.044(6) 0.063(7) 0.088(10) -0.019(7) 0.034(6) -0.016(6)
C5V 0.051(6) 0.028(5) 0.064(7) -0.002(5) 0.002(5) -0.009(4)
C6V 0.025(4) 0.030(5) 0.059(6) -0.013(4) 0.001(4) -0.003(4)
C1W 0.041(5) 0.025(4) 0.032(5) -0.010(4) 0.003(4) 0.001(4)
C2W 0.038(5) 0.036(5) 0.041(5) -0.017(4) 0.008(4) -0.006(4)
C3W 0.057(6) 0.043(5) 0.035(5) -0.016(4) -0.003(5) 0.006(5)
C4W 0.049(6) 0.050(6) 0.057(7) -0.024(5) -0.001(5) -0.012(5)
C5W 0.055(6) 0.040(5) 0.049(6) -0.016(5) 0.010(5) -0.020(5)
C6W 0.048(5) 0.033(5) 0.029(5) -0.008(4) 0.009(4) -0.010(4)
C1X 0.030(5) 0.027(4) 0.051(6) -0.017(4) 0.008(4) -0.002(4)
C2X 0.050(6) 0.049(6) 0.055(7) -0.015(5) -0.011(5) -0.012(5)
C3X 0.048(6) 0.065(8) 0.085(9) -0.024(7) -0.008(6) -0.016(6)
C4X 0.050(7) 0.042(6) 0.105(11) -0.019(7) 0.018(7) -0.014(5)
C5X 0.042(6) 0.041(6) 0.081(9) -0.011(6) 0.009(6) -0.002(5)
C6X 0.028(5) 0.036(5) 0.062(7) -0.011(5) -0.005(4) 0.002(4)
C1Y 0.027(4) 0.039(5) 0.041(5) -0.020(4) -0.004(4) -0.003(4)
C2Y 0.057(7) 0.041(6) 0.051(7) -0.013(5) 0.002(5) 0.004(5)
C3Y 0.071(8) 0.079(9) 0.067(9) -0.029(7) 0.020(7) 0.021(7)
C4Y 0.091(10) 0.068(8) 0.047(7) 0.002(6) 0.027(7) 0.021(7)
C5Y 0.148(14) 0.052(7) 0.045(7) 0.000(6) 0.038(8) 0.000(8)
C6Y 0.093(9) 0.040(6) 0.057(7) -0.010(5) 0.029(7) -0.004(6)
C1Z 0.025(4) 0.027(4) 0.029(4) -0.003(3) 0.002(3) 0.000(3)
C2Z 0.029(5) 0.045(5) 0.039(5) -0.011(4) 0.004(4) -0.011(4)
C3Z 0.044(6) 0.053(6) 0.045(6) -0.005(5) 0.017(5) -0.004(5)
C4Z 0.033(5) 0.075(7) 0.041(6) -0.022(6) 0.009(4) -0.007(5)
C5Z 0.055(7) 0.058(7) 0.052(7) -0.026(6) 0.005(5) 0.022(6)
C6Z 0.050(6) 0.042(5) 0.044(6) -0.015(5) 0.009(5) 0.005(5)
S1 0.0365(13) 0.0414(13) 0.0501(15) -0.0218(12) -0.0009(11) 0.0008(10)
O1 0.063(5) 0.043(4) 0.093(6) -0.033(4) 0.009(4) -0.007(4)
O2 0.044(4) 0.053(4) 0.076(6) -0.017(4) 0.026(4) -0.003(3)
O3 0.079(6) 0.070(5) 0.064(5) -0.026(4) -0.024(4) 0.018(4)
C10 0.047(6) 0.049(6) 0.052(6) -0.027(5) -0.003(5) -0.002(5)
F1 0.127(7) 0.104(6) 0.059(5) -0.041(4) -0.014(5) 0.035(5)
F2 0.052(4) 0.095(5) 0.136(7) -0.081(5) 0.041(4) -0.018(4)
F3 0.069(4) 0.042(3) 0.106(6) -0.036(4) 0.018(4) -0.007(3)
N1S 0.174(11) 0.129(10) 0.113(10) -0.065(8) 0.054(9) -0.104(9)
C2S 0.129(10) 0.085(8) 0.187(12) -0.028(8) -0.053(10) -0.008(7)
C1S 0.129(10) 0.085(8) 0.187(12) -0.028(8) -0.053(10) -0.008(7)

loop_
_atom_type_symbol
_atom_type_description
_atom_type_scat_dispersion_real
_atom_type_scat_dispersion_imag
_atom_type_scat_source
C C 0.0033 0.0016 'International Tables Vol C Tables 4.2.6.8 and 6.1.1.4'
H H 0.0000 0.0000 'International Tables Vol C Tables 4.2.6.8 and 6.1.1.4'
O O 0.0106 0.0060 'International Tables Vol C Tables 4.2.6.8 and 6.1.1.4'
F F 0.0171 0.0103 'International Tables Vol C Tables 4.2.6.8 and 6.1.1.4'
P P 0.1023 0.0942 'International Tables Vol C Tables 4.2.6.8 and 6.1.1.4'
S S 0.1246 0.1234 'International Tables Vol C Tables 4.2.6.8 and 6.1.1.4'
Cl Cl 0.1484 0.1585 'International Tables Vol C Tables 4.2.6.8 and 6.1.1.4'
Pt Pt -1.7033 8.3905 'International Tables Vol C Tables 4.2.6.8 and 6.1.1.4'
N N 0.0061 0.0033 'International Tables Vol C Tables 4.2.6.8 and 6.1.1.4'

loop_
_geom_angle_atom_site_label_1
_geom_angle_atom_site_label_2
_geom_angle_atom_site_label_3
_geom_angle
_geom_angle_site_symmetry_3
P2 Pt1 P3 72.79(8) .
P2 Pt1 Cl1 167.30(8) .
P3 Pt1 Cl1 94.52(8) .
P2 Pt1 P1 104.01(8) .
P3 Pt1 P1 176.27(7) .
Cl1 Pt1 P1 88.65(8) .
C1W P1 C1 106.4(4) .
C1W P1 C1Z 103.8(4) .
C1 P1 C1Z 104.7(4) .
C1W P1 Pt1 120.2(3) .
C1 P1 Pt1 106.2(3) .
C1Z P1 Pt1 114.3(3) .
C1U P2 C1V 109.2(4) .
C1U P2 C9 106.9(4) .
C1V P2 C9 107.9(4) .
C1U P2 Pt1 117.6(3) .
C1V P2 Pt1 117.4(3) .
C9 P2 Pt1 96.0(3) .
C1U P2 P3 133.1(3) .
C1V P2 P3 114.2(3) .
C9 P2 P3 43.0(3) .
Pt1 P2 P3 54.59(7) .
C1Y P3 C1X 108.4(4) .
C1Y P3 C9 109.5(4) .
C1X P3 C9 110.2(4) .
C1Y P3 Pt1 113.7(3) .
C1X P3 Pt1 120.1(3) .
C9 P3 Pt1 93.8(3) .
C1Y P3 P2 112.5(3) .
C1X P3 P2 136.9(3) .
C9 P3 P2 42.7(2) .
Pt1 P3 P2 52.62(6) .
C2 C1 C6 120.7(7) .
C2 C1 P1 120.2(6) .
C6 C1 P1 119.0(6) .
C1 C2 C3 120.8(7) .
C4 C3 C2 121.5(7) .
C3 C4 C5 117.9(7) .
C3 C4 C8 122.6(7) 2_757
C5 C4 C8 119.4(7) 2_757
C4 C5 C6 120.8(7) .
C4 C5 C5 118.7(9) 2_757
C6 C5 C5 120.5(8) 2_757
C1 C6 C7 125.1(7) .
C1 C6 C5 118.0(7) .
C7 C6 C5 116.8(7) .
C8 C7 C6 123.6(7) .
C7 C8 C4 121.0(7) 2_757
P2 C9 P3 94.3(4) .
C2U C1U C6U 119.3(9) .
C2U C1U P2 119.2(7) .
C6U C1U P2 121.5(7) .
C3U C2U C1U 120.4(10) .
C2U C3U C4U 120.3(9) .
C5U C4U C3U 119.8(10) .
C4U C5U C6U 119.0(11) .
C5U C6U C1U 121.2(9) .
C2V C1V C6V 119.5(8) .
C2V C1V P2 121.3(7) .
C6V C1V P2 119.2(6) .
C3V C2V C1V 119.7(10) .
C4V C3V C2V 121.1(11) .
C3V C4V C5V 120.6(10) .
C6V C5V C4V 117.9(9) .
C1V C6V C5V 121.2(9) .
C2W C1W C6W 119.3(9) .
C2W C1W P1 118.5(7) .
C6W C1W P1 122.2(7) .
C1W C2W C3W 120.5(9) .
C4W C3W C2W 120.4(9) .
C5W C4W C3W 117.0(9) .
C6W C5W C4W 123.3(9) .
C5W C6W C1W 119.4(9) .
C6X C1X C2X 120.5(8) .
C6X C1X P3 122.7(7) .
C2X C1X P3 116.8(7) .
C3X C2X C1X 119.0(10) .
C2X C3X C4X 119.3(11) .
C5X C4X C3X 122.1(10) .
C4X C5X C6X 118.4(10) .
C1X C6X C5X 120.6(10) .
C6Y C1Y C2Y 118.8(9) .
C6Y C1Y P3 120.5(7) .
C2Y C1Y P3 120.6(7) .
C3Y C2Y C1Y 119.8(10) .
C4Y C3Y C2Y 122.0(11) .
C3Y C4Y C5Y 119.5(11) .
C4Y C5Y C6Y 119.1(11) .
C1Y C6Y C5Y 120.8(10) .
C6Z C1Z C2Z 119.3(8) .
C6Z C1Z P1 120.5(7) .
C2Z C1Z P1 120.1(6) .
C3Z C2Z C1Z 119.0(9) .
C4Z C3Z C2Z 122.4(10) .
C5Z C4Z C3Z 119.1(9) .
C4Z C5Z C6Z 119.9(9) .
C1Z C6Z C5Z 120.1(9) .
O3 S1 O1 116.9(5) .
O3 S1 O2 115.4(5) .
O1 S1 O2 113.4(4) .
O3 S1 C10 102.8(5) .
O1 S1 C10 102.5(5) .
O2 S1 C10 103.1(5) .
F1 C10 F3 106.7(9) .
F1 C10 F2 106.9(10) .
F3 C10 F2 106.0(8) .
F1 C10 S1 112.4(7) .
F3 C10 S1 112.6(8) .
F2 C10 S1 111.7(7) .
N1S C1S C2S 171(2) .

loop_
_geom_bond_atom_site_label_1
_geom_bond_atom_site_label_2
_geom_bond_distance
_geom_bond_site_symmetry_2
Pt1 P2 2.242(2) .
Pt1 P3 2.300(2) .
Pt1 Cl1 2.341(2) .
Pt1 P1 2.366(2) .
P1 C1W 1.811(9) .
P1 C1 1.820(8) .
P1 C1Z 1.829(8) .
P2 C1U 1.786(9) .
P2 C1V 1.828(8) .
P2 C9 1.832(8) .
P2 P3 2.696(3) .
P3 C1Y 1.806(9) .
P3 C1X 1.807(8) .
P3 C9 1.844(9) .
C1 C2 1.370(11) .
C1 C6 1.412(10) .
C2 C3 1.403(11) .
C3 C4 1.386(11) .
C4 C5 1.426(10) .
C4 C8 1.428(12) 2_757
C5 C6 1.436(11) .
C5 C5 1.441(14) 2_757
C6 C7 1.432(10) .
C7 C8 1.325(10) .
C8 C4 1.428(12) 2_757
C1U C2U 1.383(12) .
C1U C6U 1.410(12) .
C2U C3U 1.360(14) .
C3U C4U 1.432(16) .
C4U C5U 1.379(15) .
C5U C6U 1.384(14) .
C1V C2V 1.366(12) .
C1V C6V 1.369(12) .
C2V C3V 1.359(14) .
C3V C4V 1.349(16) .
C4V C5V 1.382(14) .
C5V C6V 1.376(12) .
C1W C2W 1.367(12) .
C1W C6W 1.404(11) .
C2W C3W 1.416(13) .
C3W C4W 1.399(13) .
C4W C5W 1.385(14) .
C5W C6W 1.369(13) .
C1X C6X 1.388(13) .
C1X C2X 1.396(13) .
C2X C3X 1.391(15) .
C3X C4X 1.398(16) .
C4X C5X 1.367(16) .
C5X C6X 1.394(13) .
C1Y C6Y 1.348(13) .
C1Y C2Y 1.383(12) .
C2Y C3Y 1.366(15) .
C3Y C4Y 1.339(16) .
C4Y C5Y 1.367(16) .
C5Y C6Y 1.407(15) .
C1Z C6Z 1.374(12) .
C1Z C2Z 1.377(11) .
C2Z C3Z 1.372(12) .
C3Z C4Z 1.358(14) .
C4Z C5Z 1.355(15) .
C5Z C6Z 1.403(13) .
S1 O3 1.413(8) .
S1 O1 1.436(7) .
S1 O2 1.441(7) .
S1 C10 1.815(10) .
C10 F1 1.303(12) .
C10 F3 1.307(11) .
C10 F2 1.322(11) .
N1S C1S 1.157(9) .
C2S C1S 1.496(9) .
